data_1556763
loop_
_publ_author_name
'Kaur, Ramanpreet'
'Gautam, Raj'
'Cherukuvada, Suryanarayan'
'Guru Row, Tayur N.'

_publ_section_title
;
 Do carboximide-carboxylic acid combinations form co-crystals? The role of
 hydroxyl substitution on the formation of co-crystals and eutectics.
;
_journal_issue 'Pt 3'
_journal_name_full IUCrJ
_journal_page_first 341
_journal_page_last 351
_journal_paper_doi 10.1107/S2052252515002651
_journal_volume 2
_journal_year 2015
_chemical_absolute_configuration unk
_chemical_compound_source 'see text'
_chemical_formula_moiety 'C7 H6 O5, 2(C4 H5 N O2)'
_chemical_formula_sum 'C15 H16 N2 O9'
_chemical_formula_weight 368.30
_space_group_IT_number 19
_space_group_name_Hall 'P 2ac 2ab'
_space_group_name_H-M_alt 'P 21 21 21'
_symmetry_cell_setting orthorhombic
_symmetry_Int_Tables_number 19
_symmetry_space_group_name_Hall 'P 2ac 2ab'
_symmetry_space_group_name_H-M 'P 21 21 21'
_atom_sites_solution_hydrogens geom
_atom_sites_solution_primary direct
_atom_sites_solution_secondary difmap
_cell_angle_alpha 90
_cell_angle_beta 90
_cell_angle_gamma 90
_cell_formula_units_Z 4
_cell_length_a 7.0213(3)
_cell_length_b 8.8214(4)
_cell_length_c 25.1416(12)
_cell_measurement_temperature 130(2)
_cell_volume 1557.21(12)
_computing_cell_refinement 'CrysAlisPro CCD (Oxford Diffraction, 2009)'
_computing_data_collection 'CrysAlisPro CCD (Oxford Diffraction, 2009)'
_computing_data_reduction 'CrysAlisPro RED (Oxford Diffraction, 2009)'
_computing_molecular_graphics 'Ortep-3 (Farrugia, 1997) and CAMERON (Watkin et al., 1993)'
_computing_publication_material 'WinGX (Farrugia, 1999)'
_computing_structure_refinement 'SHELXL97 (Sheldrick, 2008)'
_computing_structure_solution 'SHELXS97  (Sheldrick, 2008)'
_diffrn_ambient_temperature 130(2)
_diffrn_measured_fraction_theta_full 0.999
_diffrn_measured_fraction_theta_max 0.999
_diffrn_measurement_device_type 'Oxford Xcalibur,Eos(Nova) CCD detector'
_diffrn_measurement_method '\w scans'
_diffrn_radiation_monochromator graphite
_diffrn_radiation_probe x-ray
_diffrn_radiation_source 'Enhance (Mo) X-ray Source'
_diffrn_radiation_type MoK\a
_diffrn_radiation_wavelength 0.71073
_diffrn_reflns_av_R_equivalents 0.0488
_diffrn_reflns_av_sigmaI/netI 0.0425
_diffrn_reflns_limit_h_max 8
_diffrn_reflns_limit_h_min -8
_diffrn_reflns_limit_k_max 10
_diffrn_reflns_limit_k_min -10
_diffrn_reflns_limit_l_max 29
_diffrn_reflns_limit_l_min -29
_diffrn_reflns_number 8817
_diffrn_reflns_reduction_process
;
;
_diffrn_reflns_theta_full 25.00
_diffrn_reflns_theta_max 25.00
_diffrn_reflns_theta_min 2.45
_exptl_absorpt_coefficient_mu 0.132
_exptl_absorpt_correction_T_max 0.9741
_exptl_absorpt_correction_T_min 0.9690
_exptl_absorpt_correction_type multi-scan
_exptl_absorpt_process_details 'CrysAlis RED (Oxford Diffraction,2009)'
_exptl_crystal_colour colourless
_exptl_crystal_density_diffrn 1.571
_exptl_crystal_density_method 'Not Measured'
_exptl_crystal_description needle
_exptl_crystal_F_000 768
_exptl_crystal_size_max 0.24
_exptl_crystal_size_mid 0.22
_exptl_crystal_size_min 0.22
_refine_diff_density_max 0.153
_refine_diff_density_min -0.179
_refine_diff_density_rms 0.041
_refine_ls_extinction_method none
_refine_ls_goodness_of_fit_ref 1.043
_refine_ls_hydrogen_treatment mixed
_refine_ls_matrix_type full
_refine_ls_number_parameters 259
_refine_ls_number_reflns 2996
_refine_ls_number_restraints 0
_refine_ls_restrained_S_all 1.043
_refine_ls_R_factor_all 0.0451
_refine_ls_R_factor_gt 0.0393
_refine_ls_shift/su_max 0.000
_refine_ls_shift/su_mean 0.000
_refine_ls_structure_factor_coef Fsqd
_refine_ls_weighting_details 'calc w=1/[\s^2^(Fo^2^)+(0.0411P)^2^+0.3109P] where P=(Fo^2^+2Fc^2^)/3'
_refine_ls_weighting_scheme calc
_refine_ls_wR_factor_gt 0.0913
_refine_ls_wR_factor_ref 0.0958
_reflns_number_gt 2504
_reflns_number_total 2707
_reflns_threshold_expression >2sigma(I)
_cod_data_source_file bi5039.cif
_cod_data_source_block SM-345THBAI
_cod_depositor_comments
;
The following automatic conversions were performed:

data item '_symmetry_cell_setting' value 'Orthorhombic' was changed
to 'orthorhombic' in accordance with the
/home/saulius/struct/COD-crude-data/automatic-downloads/DataCite-retrospective/IUCr/depositions/lib/dictionaries/cif_core.dic
dictionary named 'cif_core.dic' version 2.4.2 last updated on
2011-04-26.

Automatic conversion script
Id: cif_fix_values 7556 2019-12-06 15:28:31Z antanas 
;
_cod_database_code 1556763
_publcif_datablock.id {d0b81d9a-6811-4b6f-9200-1893691e7239}

loop_
_symmetry_equiv_pos_site_id
_symmetry_equiv_pos_as_xyz
1 x,y,z
2 1/2-x,-y,1/2+z
3 1/2+x,1/2-y,-z
4 -x,1/2+y,1/2-z

loop_
_atom_site_label
_atom_site_type_symbol
_atom_site_fract_x
_atom_site_fract_y
_atom_site_fract_z
_atom_site_U_iso_or_equiv
_atom_site_adp_type
_atom_site_occupancy
_atom_site_site_symmetry_order
_atom_site_calc_flag
_atom_site_refinement_flags_posn
_atom_site_refinement_flags_adp
C1 C 0.6257(4) 0.6065(3) 0.16074(12) 0.0223(6) Uani 1 1 d . .
C2 C 0.5509(4) 0.7513(3) 0.13873(12) 0.0209(6) Uani 1 1 d . .
C3 C 0.5294(4) 0.7680(3) 0.08363(12) 0.0216(6) Uani 1 1 d . .
H3 H 0.5661 0.6886 0.0603 0.026 Uiso 1 1 calc R U
C4 C 0.4543(4) 0.9015(3) 0.06350(11) 0.0212(6) Uani 1 1 d . .
C5 C 0.4023(4) 1.0186(3) 0.09735(12) 0.0210(6) Uani 1 1 d . .
C6 C 0.4229(4) 1.0007(3) 0.15270(12) 0.0220(6) Uani 1 1 d . .
C7 C 0.4981(4) 0.8683(3) 0.17280(12) 0.0224(6) Uani 1 1 d . .
H7 H 0.5141 0.8568 0.2101 0.027 Uiso 1 1 calc R U
C8 C 0.0785(4) 0.7070(3) 0.19000(12) 0.0217(6) Uani 1 1 d . .
C9 C 0.1375(5) 0.5951(3) 0.23168(12) 0.0268(7) Uani 1 1 d . .
H9A H 0.0328 0.5773 0.2573 0.032 Uiso 1 1 calc R U
H9B H 0.2506 0.6320 0.2513 0.032 Uiso 1 1 calc R U
C10 C 0.1842(5) 0.4503(3) 0.20119(12) 0.0270(7) Uani 1 1 d . .
H10A H 0.3164 0.4173 0.2085 0.032 Uiso 1 1 calc R U
H10B H 0.0960 0.3676 0.2112 0.032 Uiso 1 1 calc R U
C11 C 0.1604(4) 0.4914(3) 0.14361(12) 0.0222(6) Uani 1 1 d . .
C12 C -0.0584(4) 0.9525(3) 0.05917(12) 0.0221(6) Uani 1 1 d . .
C13 C -0.1106(5) 1.0672(3) 0.01756(13) 0.0279(7) Uani 1 1 d . .
H13A H -0.2131 1.0281 -0.0057 0.033 Uiso 1 1 calc R U
H13B H 0.0012 1.0932 -0.0046 0.033 Uiso 1 1 calc R U
C14 C -0.1790(5) 1.2053(3) 0.04908(12) 0.0278(7) Uani 1 1 d . .
H14A H -0.1024 1.2960 0.0401 0.033 Uiso 1 1 calc R U
H14B H -0.3146 1.2269 0.0415 0.033 Uiso 1 1 calc R U
C15 C -0.1520(4) 1.1621(3) 0.10662(12) 0.0227(6) Uani 1 1 d . .
N1 N 0.0951(4) 0.6384(3) 0.14103(10) 0.0221(6) Uani 1 1 d . .
N2 N -0.0814(4) 1.0162(3) 0.10858(10) 0.0222(6) Uani 1 1 d . .
O1 O 0.6475(3) 0.5817(2) 0.20822(9) 0.0304(5) Uani 1 1 d . .
O2 O 0.6653(3) 0.5055(2) 0.12357(9) 0.0294(5) Uani 1 1 d . .
O3 O 0.4285(3) 0.9259(2) 0.01020(8) 0.0277(5) Uani 1 1 d . .
O4 O 0.3309(3) 1.1469(2) 0.07485(8) 0.0258(5) Uani 1 1 d . .
O5 O 0.3622(3) 1.1207(2) 0.18242(9) 0.0283(5) Uani 1 1 d . .
O6 O 0.1904(3) 0.4127(2) 0.10476(9) 0.0299(5) Uani 1 1 d . .
O7 O 0.0230(3) 0.8369(2) 0.19628(9) 0.0276(5) Uani 1 1 d . .
O8 O -0.0026(3) 0.8226(2) 0.05214(8) 0.0256(5) Uani 1 1 d . .
O9 O -0.1864(3) 1.2368(2) 0.14620(9) 0.0283(5) Uani 1 1 d . .
H1N H 0.069(6) 0.687(4) 0.1118(17) 0.057(13) Uiso 1 1 d . .
H2N H -0.051(7) 0.965(5) 0.1414(19) 0.078(15) Uiso 1 1 d . .
H2O H 0.711(6) 0.419(5) 0.1397(19) 0.071(14) Uiso 1 1 d . .
H3O H 0.453(6) 0.834(4) -0.0057(14) 0.041(11) Uiso 1 1 d . .
H4O H 0.300(6) 1.225(5) 0.0992(18) 0.064(14) Uiso 1 1 d . .
H5O H 0.368(6) 1.096(5) 0.2184(17) 0.057(13) Uiso 1 1 d . .

loop_
_atom_site_aniso_label
_atom_site_aniso_U_11
_atom_site_aniso_U_22
_atom_site_aniso_U_33
_atom_site_aniso_U_23
_atom_site_aniso_U_13
_atom_site_aniso_U_12
C1 0.0218(15) 0.0199(14) 0.0252(16) -0.0005(13) 0.0008(12) -0.0016(12)
C2 0.0191(13) 0.0192(14) 0.0244(16) -0.0012(13) -0.0004(12) -0.0011(12)
C3 0.0233(14) 0.0205(14) 0.0210(15) -0.0044(12) 0.0005(12) 0.0005(12)
C4 0.0225(14) 0.0241(14) 0.0170(14) 0.0009(13) -0.0021(12) -0.0027(13)
C5 0.0221(14) 0.0184(13) 0.0226(16) 0.0022(13) 0.0002(12) 0.0013(12)
C6 0.0233(14) 0.0202(14) 0.0225(15) -0.0030(13) 0.0013(12) 0.0006(12)
C7 0.0239(15) 0.0243(15) 0.0188(15) 0.0021(12) 0.0003(12) -0.0002(13)
C8 0.0226(14) 0.0222(15) 0.0203(15) -0.0006(12) 0.0028(13) -0.0003(12)
C9 0.0375(18) 0.0249(15) 0.0182(15) 0.0018(13) -0.0012(13) 0.0042(14)
C10 0.0383(17) 0.0251(15) 0.0177(15) 0.0021(13) 0.0001(14) 0.0051(14)
C11 0.0228(14) 0.0227(14) 0.0212(16) 0.0004(13) 0.0015(13) -0.0005(13)
C12 0.0215(14) 0.0240(15) 0.0208(15) 0.0021(13) -0.0003(12) -0.0034(12)
C13 0.0368(19) 0.0263(15) 0.0205(16) 0.0043(14) -0.0022(13) -0.0014(14)
C14 0.0377(18) 0.0235(15) 0.0222(17) 0.0035(13) -0.0020(14) 0.0008(14)
C15 0.0226(14) 0.0233(14) 0.0224(16) 0.0014(13) -0.0003(13) 0.0000(13)
N1 0.0280(14) 0.0219(13) 0.0162(13) 0.0003(12) 0.0007(11) 0.0026(11)
N2 0.0274(13) 0.0202(12) 0.0190(13) -0.0010(11) -0.0012(11) 0.0022(11)
O1 0.0416(13) 0.0300(11) 0.0195(11) 0.0016(10) -0.0022(10) 0.0041(11)
O2 0.0405(13) 0.0239(11) 0.0237(12) -0.0022(10) -0.0026(10) 0.0090(11)
O3 0.0419(13) 0.0247(11) 0.0167(11) -0.0002(9) -0.0021(10) 0.0039(10)
O4 0.0352(12) 0.0231(11) 0.0191(12) 0.0010(9) 0.0005(10) 0.0077(10)
O5 0.0401(13) 0.0254(11) 0.0195(12) -0.0029(10) 0.0018(10) 0.0078(10)
O6 0.0410(13) 0.0268(11) 0.0219(11) -0.0040(10) 0.0037(10) 0.0057(10)
O7 0.0377(12) 0.0224(10) 0.0227(12) -0.0005(10) 0.0018(10) 0.0059(10)
O8 0.0347(12) 0.0214(10) 0.0208(12) -0.0014(9) -0.0010(10) 0.0019(10)
O9 0.0384(13) 0.0217(10) 0.0248(12) -0.0003(10) 0.0022(10) 0.0042(10)

loop_
_atom_type_symbol
_atom_type_description
_atom_type_scat_dispersion_real
_atom_type_scat_dispersion_imag
_atom_type_scat_source
O O 0.0106 0.0060 'International Tables Vol C Tables 4.2.6.8 and 6.1.1.4'
N N 0.0061 0.0033 'International Tables Vol C Tables 4.2.6.8 and 6.1.1.4'
H H 0.0000 0.0000 'International Tables Vol C Tables 4.2.6.8 and 6.1.1.4'
C C 0.0033 0.0016 'International Tables Vol C Tables 4.2.6.8 and 6.1.1.4'

loop_
_geom_angle_atom_site_label_1
_geom_angle_atom_site_label_2
_geom_angle_atom_site_label_3
_geom_angle
O1 C1 O2 122.9(3)
O1 C1 C2 124.1(3)
O2 C1 C2 113.0(3)
C7 C2 C3 120.1(3)
C7 C2 C1 120.1(3)
C3 C2 C1 119.7(3)
C4 C3 C2 119.4(3)
C4 C3 H3 120.3
C2 C3 H3 120.3
O3 C4 C3 122.8(3)
O3 C4 C5 116.7(3)
C3 C4 C5 120.6(3)
O4 C5 C4 117.5(3)
O4 C5 C6 122.8(3)
C4 C5 C6 119.7(3)
O5 C6 C7 125.2(3)
O5 C6 C5 115.0(3)
C7 C6 C5 119.8(3)
C6 C7 C2 120.3(3)
C6 C7 H7 119.8
C2 C7 H7 119.8
O7 C8 N1 123.7(3)
O7 C8 C9 128.1(3)
N1 C8 C9 108.2(2)
C8 C9 C10 105.1(2)
C8 C9 H9A 110.7
C10 C9 H9A 110.7
C8 C9 H9B 110.7
C10 C9 H9B 110.7
H9A C9 H9B 108.8
C11 C10 C9 105.0(2)
C11 C10 H10A 110.8
C9 C10 H10A 110.8
C11 C10 H10B 110.8
C9 C10 H10B 110.8
H10A C10 H10B 108.8
O6 C11 N1 123.9(3)
O6 C11 C10 128.1(3)
N1 C11 C10 108.1(2)
O8 C12 N2 123.5(3)
O8 C12 C13 127.5(3)
N2 C12 C13 109.0(3)
C12 C13 C14 104.6(3)
C12 C13 H13A 110.8
C14 C13 H13A 110.8
C12 C13 H13B 110.8
C14 C13 H13B 110.8
H13A C13 H13B 108.9
C15 C14 C13 104.8(2)
C15 C14 H14A 110.8
C13 C14 H14A 110.8
C15 C14 H14B 110.8
C13 C14 H14B 110.8
H14A C14 H14B 108.9
O9 C15 N2 123.1(3)
O9 C15 C14 128.5(3)
N2 C15 C14 108.4(3)
C8 N1 C11 113.6(3)
C8 N1 H1N 121(3)
C11 N1 H1N 125(3)
C12 N2 C15 113.1(3)
C12 N2 H2N 124(3)
C15 N2 H2N 123(3)
C1 O2 H2O 109(3)
C4 O3 H3O 105(2)
C5 O4 H4O 115(3)
C6 O5 H5O 110(3)

loop_
_geom_bond_atom_site_label_1
_geom_bond_atom_site_label_2
_geom_bond_distance
C1 O1 1.223(4)
C1 O2 1.321(4)
C1 C2 1.487(4)
C2 C7 1.391(4)
C2 C3 1.401(4)
C3 C4 1.386(4)
C3 H3 0.9500
C4 O3 1.369(3)
C4 C5 1.387(4)
C5 O4 1.361(3)
C5 C6 1.408(4)
C6 O5 1.364(3)
C6 C7 1.378(4)
C7 H7 0.9500
C8 O7 1.220(3)
C8 N1 1.377(4)
C8 C9 1.498(4)
C9 C10 1.526(4)
C9 H9A 0.9900
C9 H9B 0.9900
C10 C11 1.502(4)
C10 H10A 0.9900
C10 H10B 0.9900
C11 O6 1.217(4)
C11 N1 1.377(4)
C12 O8 1.224(3)
C12 N2 1.373(4)
C12 C13 1.501(4)
C13 C14 1.531(4)
C13 H13A 0.9900
C13 H13B 0.9900
C14 C15 1.508(4)
C14 H14A 0.9900
C14 H14B 0.9900
C15 O9 1.217(4)
C15 N2 1.380(4)
N1 H1N 0.87(4)
N2 H2N 0.97(5)
O2 H2O 0.92(5)
O3 H3O 0.92(4)
O4 H4O 0.95(4)
O5 H5O 0.93(4)

loop_
_geom_torsion_atom_site_label_1
_geom_torsion_atom_site_label_2
_geom_torsion_atom_site_label_3
_geom_torsion_atom_site_label_4
_geom_torsion
O1 C1 C2 C7 -0.9(4)
O2 C1 C2 C7 178.5(3)
O1 C1 C2 C3 -179.4(3)
O2 C1 C2 C3 0.1(4)
C7 C2 C3 C4 -0.4(4)
C1 C2 C3 C4 178.1(3)
C2 C3 C4 O3 -179.8(3)
C2 C3 C4 C5 0.7(4)
O3 C4 C5 O4 -0.1(4)
C3 C4 C5 O4 179.5(3)
O3 C4 C5 C6 179.3(3)
C3 C4 C5 C6 -1.1(4)
O4 C5 C6 O5 1.3(4)
C4 C5 C6 O5 -178.1(3)
O4 C5 C6 C7 -179.3(3)
C4 C5 C6 C7 1.3(4)
O5 C6 C7 C2 178.3(3)
C5 C6 C7 C2 -1.1(4)
C3 C2 C7 C6 0.6(4)
C1 C2 C7 C6 -177.8(3)
O7 C8 C9 C10 177.6(3)
N1 C8 C9 C10 -1.9(3)
C8 C9 C10 C11 3.4(3)
C9 C10 C11 O6 176.7(3)
C9 C10 C11 N1 -3.7(3)
O8 C12 C13 C14 177.3(3)
N2 C12 C13 C14 -3.2(3)
C12 C13 C14 C15 2.6(3)
C13 C14 C15 O9 179.7(3)
C13 C14 C15 N2 -1.3(3)
O7 C8 N1 C11 -180.0(3)
C9 C8 N1 C11 -0.5(3)
O6 C11 N1 C8 -177.7(3)
C10 C11 N1 C8 2.7(3)
O8 C12 N2 C15 -177.9(3)
C13 C12 N2 C15 2.6(3)
O9 C15 N2 C12 178.3(3)
C14 C15 N2 C12 -0.8(3)
